data_7125099
loop_
_publ_author_name
'Li, Fu-Zhuo'
'Li, Shuang'
'Zhang, Peng-Peng'
'Huang, Zhi-Hui'
'Zhang, Wei-Bin'
'Gong, Jianxian'
'Yang, Zhen'

_publ_section_title
;
 A chiral pool approach for asymmetric syntheses of (-)-antrocin,
 (+)-asperolide C, and (-)-trans-ozic acid.
;
_journal_issue 84
_journal_name_full 'Chemical communications (Cambridge, England)'
_journal_page_first 12426
_journal_page_last 12429
_journal_paper_doi 10.1039/c6cc06794h
_journal_volume 52
_journal_year 2016
_chemical_absolute_configuration ad
_chemical_formula_moiety 'C15 H24 O3'
_chemical_formula_sum 'C15 H24 O3'
_chemical_formula_weight 252.34
_space_group_crystal_system monoclinic
_space_group_IT_number 4
_space_group_name_Hall 'P 2yb'
_space_group_name_H-M_alt 'P 1 21 1'
_atom_sites_solution_hydrogens mixed
_audit_creation_method SHELXL-2014
_audit_update_record
;
2016-08-30 deposited with the CCDC.
2016-09-09 downloaded from the CCDC.
;
_cell_angle_alpha 90
_cell_angle_beta 96.735(7)
_cell_angle_gamma 90
_cell_formula_units_Z 2
_cell_length_a 9.97920(10)
_cell_length_b 6.68480(10)
_cell_length_c 10.2099(7)
_cell_measurement_reflns_used 8662
_cell_measurement_temperature 293(2)
_cell_measurement_theta_max 68.10
_cell_measurement_theta_min 6.60
_cell_volume 676.39(5)
_computing_cell_refinement 'CrystalClear-SM Auto 2.0 r4'
_computing_data_collection 'CrystalClear-SM 2.0 r4 (Rigaku, 2009)'
_computing_data_reduction 'CrystalClear-SM Auto 2.0 r4'
_computing_molecular_graphics 'CrystalStructure 4.0'
_computing_publication_material 'CrystalStructure 4.0 (Rigaku, 2009)'
_computing_structure_refinement 'SHELXL-2014 (Sheldrick, 2014)'
_computing_structure_solution 'SIR2004 (Burla, et al., 2005)'
_diffrn_ambient_temperature 293(2)
_diffrn_measured_fraction_theta_full 0.989
_diffrn_measured_fraction_theta_max 0.988
_diffrn_measurement_device_type 'Rigaku Saturn944+ CCD'
_diffrn_measurement_method \w
_diffrn_radiation_type CuK\a
_diffrn_radiation_wavelength 1.54187
_diffrn_reflns_av_R_equivalents 0.0573
_diffrn_reflns_av_unetI/netI 0.0524
_diffrn_reflns_Laue_measured_fraction_full 0.989
_diffrn_reflns_Laue_measured_fraction_max 0.988
_diffrn_reflns_limit_h_max 11
_diffrn_reflns_limit_h_min -10
_diffrn_reflns_limit_k_max 7
_diffrn_reflns_limit_k_min -8
_diffrn_reflns_limit_l_max 12
_diffrn_reflns_limit_l_min -12
_diffrn_reflns_number 9042
_diffrn_reflns_point_group_measured_fraction_full 0.964
_diffrn_reflns_point_group_measured_fraction_max 0.961
_diffrn_reflns_theta_full 67.687
_diffrn_reflns_theta_max 68.165
_diffrn_reflns_theta_min 6.602
_exptl_absorpt_coefficient_mu 0.673
_exptl_absorpt_correction_T_max 0.937
_exptl_absorpt_correction_T_min 0.739
_exptl_absorpt_correction_type multi-scan
_exptl_absorpt_process_details 'Jacobson, R. (1998) Private communication'
_exptl_crystal_colour colorless
_exptl_crystal_density_diffrn 1.239
_exptl_crystal_description prism
_exptl_crystal_F_000 276
_exptl_crystal_size_max 0.30
_exptl_crystal_size_mid 0.20
_exptl_crystal_size_min 0.12
_refine_diff_density_max 0.232
_refine_diff_density_min -0.346
_refine_diff_density_rms 0.081
_refine_ls_abs_structure_details
;
 Flack x determined using 817 quotients [(I+)-(I-)]/[(I+)+(I-)]
 (Parsons, Flack and Wagner, Acta Cryst. B69 (2013) 249-259).
;
_refine_ls_abs_structure_Flack -0.01(17)
_refine_ls_extinction_method none
_refine_ls_goodness_of_fit_ref 1.157
_refine_ls_hydrogen_treatment mixed
_refine_ls_matrix_type full
_refine_ls_number_parameters 168
_refine_ls_number_reflns 2363
_refine_ls_number_restraints 2
_refine_ls_restrained_S_all 1.156
_refine_ls_R_factor_all 0.0547
_refine_ls_R_factor_gt 0.0457
_refine_ls_shift/su_max 0.000
_refine_ls_shift/su_mean 0.000
_refine_ls_structure_factor_coef Fsqd
_refine_ls_weighting_details 'w=1/[\s^2^(Fo^2^)+(0.0645P)^2^+0.0616P] where P=(Fo^2^+2Fc^2^)/3'
_refine_ls_weighting_scheme calc
_refine_ls_wR_factor_gt 0.1109
_refine_ls_wR_factor_ref 0.1346
_reflns_Friedel_coverage 0.777
_reflns_Friedel_fraction_full 0.934
_reflns_Friedel_fraction_max 0.927
_reflns_number_gt 2096
_reflns_number_total 2363
_reflns_threshold_expression 'I > 2\s(I)'
_cod_data_source_file c6cc06794h2.cif
_cod_data_source_block shelx
_cod_original_sg_symbol_H-M 'P 21'
_cod_database_code 7125099
_shelx_space_group_comment
;
The symmetry employed for this shelxl refinement is uniquely defined
by the following loop, which should always be used as a source of
symmetry information in preference to the above space-group names.
They are only intended as comments.
;
_shelxl_version_number 2014-3

loop_
_space_group_symop_operation_xyz
'x, y, z'
'-x, y+1/2, -z'

loop_
_atom_site_label
_atom_site_type_symbol
_atom_site_fract_x
_atom_site_fract_y
_atom_site_fract_z
_atom_site_U_iso_or_equiv
_atom_site_adp_type
_atom_site_occupancy
_atom_site_site_symmetry_order
_atom_site_calc_flag
_atom_site_refinement_flags_posn
_atom_site_refinement_flags_adp
O1 O 0.2383(3) 0.9622(4) -0.1702(2) 0.0495(7) Uani 1 1 d . .
O2 O 0.5684(3) 0.7121(4) 0.2463(3) 0.0532(7) Uani 1 1 d D .
H2O H 0.617(4) 0.611(5) 0.251(4) 0.064 Uiso 1 1 d D U
O3 O 0.4340(3) 0.4537(4) 0.1915(3) 0.0611(8) Uani 1 1 d . .
C1 C 0.2516(4) 0.7492(7) -0.1927(3) 0.0511(9) Uani 1 1 d . .
H1A H 0.3298 0.7229 -0.2381 0.061 Uiso 1 1 calc R U
H1B H 0.1720 0.6985 -0.2461 0.061 Uiso 1 1 calc R U
C2 C 0.2676(4) 0.6495(5) -0.0584(3) 0.0398(8) Uani 1 1 d . .
H2 H 0.3285 0.5344 -0.0582 0.048 Uiso 1 1 calc R U
C3 C 0.1321(4) 0.5850(6) -0.0155(3) 0.0445(9) Uani 1 1 d . .
H3A H 0.0664 0.6903 -0.0376 0.053 Uiso 1 1 calc R U
H3B H 0.1007 0.4664 -0.0645 0.053 Uiso 1 1 calc R U
C4 C 0.1397(4) 0.5406(5) 0.1311(3) 0.0410(8) Uani 1 1 d . .
H4A H 0.1980 0.4262 0.1523 0.049 Uiso 1 1 calc R U
H4B H 0.0504 0.5073 0.1532 0.049 Uiso 1 1 calc R U
C5 C 0.1945(3) 0.7214(5) 0.2128(3) 0.0346(7) Uani 1 1 d . .
H5 H 0.1348 0.8318 0.1809 0.042 Uiso 1 1 calc R U
C6 C 0.1796(4) 0.7074(5) 0.3632(3) 0.0410(8) Uani 1 1 d . .
C7 C 0.2550(5) 0.5301(6) 0.4309(4) 0.0553(10) Uani 1 1 d . .
H7A H 0.2256 0.4088 0.3860 0.083 Uiso 1 1 calc R U
H7B H 0.2365 0.5229 0.5210 0.083 Uiso 1 1 calc R U
H7C H 0.3502 0.5470 0.4284 0.083 Uiso 1 1 calc R U
C8 C 0.2616(4) 1.0009(5) -0.0311(3) 0.0442(8) Uani 1 1 d . .
H8A H 0.1769 1.0204 0.0049 0.053 Uiso 1 1 calc R U
H8B H 0.3168 1.1195 -0.0136 0.053 Uiso 1 1 calc R U
C9 C 0.3343(3) 0.8175(5) 0.0290(3) 0.0352(7) Uani 1 1 d . .
H9 H 0.4284 0.8268 0.0108 0.042 Uiso 1 1 calc R U
C10 C 0.2301(4) 0.9047(6) 0.4291(4) 0.0462(9) Uani 1 1 d . .
H10A H 0.1667 1.0101 0.3997 0.055 Uiso 1 1 calc R U
H10B H 0.2306 0.8913 0.5237 0.055 Uiso 1 1 calc R U
C11 C 0.3705(4) 0.9680(6) 0.4004(3) 0.0480(9) Uani 1 1 d . .
H11A H 0.3936 1.0957 0.4421 0.058 Uiso 1 1 calc R U
H11B H 0.4364 0.8700 0.4365 0.058 Uiso 1 1 calc R U
C12 C 0.3741(4) 0.9856(5) 0.2524(3) 0.0407(8) Uani 1 1 d . .
H12A H 0.4640 1.0251 0.2354 0.049 Uiso 1 1 calc R U
H12B H 0.3118 1.0893 0.2177 0.049 Uiso 1 1 calc R U
C13 C 0.3363(3) 0.7877(4) 0.1805(3) 0.0320(7) Uani 1 1 d . .
C14 C 0.4466(3) 0.6308(5) 0.2104(3) 0.0369(7) Uani 1 1 d . .
C15 C 0.0302(4) 0.6888(8) 0.3810(4) 0.0598(11) Uani 1 1 d . .
H15A H 0.0191 0.7027 0.4727 0.090 Uiso 1 1 calc R U
H15B H -0.0026 0.5602 0.3501 0.090 Uiso 1 1 calc R U
H15C H -0.0199 0.7919 0.3313 0.090 Uiso 1 1 calc R U

loop_
_atom_site_aniso_label
_atom_site_aniso_U_11
_atom_site_aniso_U_22
_atom_site_aniso_U_33
_atom_site_aniso_U_23
_atom_site_aniso_U_13
_atom_site_aniso_U_12
O1 0.0432(15) 0.0592(15) 0.0458(13) 0.0149(12) 0.0045(10) -0.0025(13)
O2 0.0342(15) 0.0542(15) 0.0690(16) -0.0141(13) -0.0030(12) 0.0056(12)
O3 0.0454(17) 0.0360(14) 0.103(2) 0.0033(14) 0.0110(14) 0.0036(12)
C1 0.050(2) 0.067(2) 0.0376(16) 0.0021(15) 0.0088(15) -0.0031(18)
C2 0.0374(19) 0.0443(19) 0.0383(15) -0.0015(13) 0.0079(14) -0.0002(14)
C3 0.043(2) 0.049(2) 0.0424(17) -0.0049(14) 0.0051(15) -0.0090(16)
C4 0.0366(19) 0.0421(17) 0.0449(17) -0.0037(15) 0.0075(15) -0.0085(15)
C5 0.0320(17) 0.0341(15) 0.0383(15) 0.0031(13) 0.0070(12) -0.0015(14)
C6 0.041(2) 0.0463(19) 0.0366(15) -0.0009(14) 0.0104(14) -0.0037(16)
C7 0.071(3) 0.053(2) 0.0426(18) 0.0113(16) 0.0080(18) 0.003(2)
C8 0.046(2) 0.043(2) 0.0443(17) 0.0093(14) 0.0087(15) 0.0001(16)
C9 0.0270(16) 0.0399(17) 0.0399(16) 0.0052(13) 0.0089(13) -0.0017(14)
C10 0.049(2) 0.050(2) 0.0418(18) -0.0054(14) 0.0111(16) 0.0023(17)
C11 0.049(2) 0.0428(18) 0.0514(19) -0.0118(16) 0.0012(16) -0.0015(18)
C12 0.0382(19) 0.0337(17) 0.0511(18) -0.0016(14) 0.0092(14) -0.0037(14)
C13 0.0274(16) 0.0314(16) 0.0373(15) -0.0008(12) 0.0045(12) -0.0015(12)
C14 0.0313(18) 0.042(2) 0.0384(15) -0.0001(13) 0.0065(13) 0.0012(13)
C15 0.045(2) 0.086(3) 0.054(2) -0.003(2) 0.0248(17) -0.010(2)

loop_
_atom_type_symbol
_atom_type_description
_atom_type_scat_dispersion_real
_atom_type_scat_dispersion_imag
_atom_type_scat_source
C C 0.0181 0.0091 'International Tables Vol C Tables 4.2.6.8 and 6.1.1.4'
H H 0.0000 0.0000 'International Tables Vol C Tables 4.2.6.8 and 6.1.1.4'
O O 0.0492 0.0322 'International Tables Vol C Tables 4.2.6.8 and 6.1.1.4'

loop_
_geom_angle_atom_site_label_1
_geom_angle_atom_site_label_2
_geom_angle_atom_site_label_3
_geom_angle
C8 O1 C1 109.0(2)
C14 O2 H2O 101(3)
O1 C1 C2 106.9(3)
O1 C1 H1A 110.3
C2 C1 H1A 110.3
O1 C1 H1B 110.3
C2 C1 H1B 110.3
H1A C1 H1B 108.6
C1 C2 C3 112.3(3)
C1 C2 C9 101.3(3)
C3 C2 C9 112.1(3)
C1 C2 H2 110.3
C3 C2 H2 110.3
C9 C2 H2 110.3
C4 C3 C2 113.1(3)
C4 C3 H3A 109.0
C2 C3 H3A 109.0
C4 C3 H3B 109.0
C2 C3 H3B 109.0
H3A C3 H3B 107.8
C3 C4 C5 110.8(3)
C3 C4 H4A 109.5
C5 C4 H4A 109.5
C3 C4 H4B 109.5
C5 C4 H4B 109.5
H4A C4 H4B 108.1
C4 C5 C13 112.6(2)
C4 C5 C6 114.7(3)
C13 C5 C6 114.8(3)
C4 C5 H5 104.4
C13 C5 H5 104.4
C6 C5 H5 104.4
C7 C6 C15 108.6(3)
C7 C6 C10 110.5(3)
C15 C6 C10 107.0(3)
C7 C6 C5 113.2(3)
C15 C6 C5 109.2(3)
C10 C6 C5 108.3(3)
C6 C7 H7A 109.5
C6 C7 H7B 109.5
H7A C7 H7B 109.5
C6 C7 H7C 109.5
H7A C7 H7C 109.5
H7B C7 H7C 109.5
O1 C8 C9 105.6(3)
O1 C8 H8A 110.6
C9 C8 H8A 110.6
O1 C8 H8B 110.6
C9 C8 H8B 110.6
H8A C8 H8B 108.7
C8 C9 C2 101.6(3)
C8 C9 C13 117.1(3)
C2 C9 C13 115.9(2)
C8 C9 H9 107.2
C2 C9 H9 107.2
C13 C9 H9 107.2
C11 C10 C6 114.5(3)
C11 C10 H10A 108.6
C6 C10 H10A 108.6
C11 C10 H10B 108.6
C6 C10 H10B 108.6
H10A C10 H10B 107.6
C12 C11 C10 110.0(3)
C12 C11 H11A 109.7
C10 C11 H11A 109.7
C12 C11 H11B 109.7
C10 C11 H11B 109.7
H11A C11 H11B 108.2
C11 C12 C13 112.0(3)
C11 C12 H12A 109.2
C13 C12 H12A 109.2
C11 C12 H12B 109.2
C13 C12 H12B 109.2
H12A C12 H12B 107.9
C14 C13 C12 111.4(3)
C14 C13 C5 114.6(2)
C12 C13 C5 108.8(2)
C14 C13 C9 102.2(2)
C12 C13 C9 109.7(2)
C5 C13 C9 110.0(2)
O3 C14 O2 121.1(3)
O3 C14 C13 125.8(3)
O2 C14 C13 112.7(3)
C6 C15 H15A 109.5
C6 C15 H15B 109.5
H15A C15 H15B 109.5
C6 C15 H15C 109.5
H15A C15 H15C 109.5
H15B C15 H15C 109.5

loop_
_geom_bond_atom_site_label_1
_geom_bond_atom_site_label_2
_geom_bond_distance
O1 C8 1.436(4)
O1 C1 1.450(5)
O2 C14 1.343(4)
O2 H2O 0.83(3)
O3 C14 1.204(4)
C1 C2 1.516(5)
C1 H1A 0.9700
C1 H1B 0.9700
C2 C3 1.531(5)
C2 C9 1.537(5)
C2 H2 0.9800
C3 C4 1.519(4)
C3 H3A 0.9700
C3 H3B 0.9700
C4 C5 1.533(5)
C4 H4A 0.9700
C4 H4B 0.9700
C5 C13 1.554(4)
C5 C6 1.562(4)
C5 H5 0.9800
C6 C7 1.525(5)
C6 C15 1.528(5)
C6 C10 1.538(5)
C7 H7A 0.9600
C7 H7B 0.9600
C7 H7C 0.9600
C8 C9 1.517(5)
C8 H8A 0.9700
C8 H8B 0.9700
C9 C13 1.558(4)
C9 H9 0.9800
C10 C11 1.525(5)
C10 H10A 0.9700
C10 H10B 0.9700
C11 C12 1.520(5)
C11 H11A 0.9700
C11 H11B 0.9700
C12 C13 1.538(4)
C12 H12A 0.9700
C12 H12B 0.9700
C13 C14 1.525(4)
C15 H15A 0.9600
C15 H15B 0.9600
C15 H15C 0.9600

loop_
_geom_hbond_atom_site_label_D
_geom_hbond_atom_site_label_H
_geom_hbond_atom_site_label_A
_geom_hbond_distance_DH
_geom_hbond_distance_HA
_geom_hbond_distance_DA
_geom_hbond_angle_DHA
_geom_hbond_site_symmetry_A
O2 H2O O1 0.83(3) 2.00(3) 2.733(4) 146(4) 2_645
